data_7110141
loop_
_publ_author_name
'David M. Cousins'
'Matthew G. Davidson'
'Daniel Garcia-Vivo'

_publ_section_title
;
 Unprecedented participation of a four-coordinate hydrogen atom in the
 cubane core of lithium and sodium phenolates
;
_journal_name_full Chem.Commun.
_journal_page_first 11809
_journal_paper_doi 10.1039/c3cc47393g
_journal_volume 49
_journal_year 2013
_chemical_formula_sum 'C47 H66 Cl5 N Na3 O7.5'
_chemical_formula_weight 1011.23
_chemical_name_common 'Compound 6'
_chemical_name_systematic
;
?
;
_space_group_IT_number 2
_symmetry_cell_setting triclinic
_symmetry_space_group_name_Hall '-P 1'
_symmetry_space_group_name_H-M 'P -1'
_atom_sites_solution_hydrogens geom
_atom_sites_solution_primary direct
_atom_sites_solution_secondary difmap
_audit_conform_dict_location ftp://ftp.iucr.org/pub/cif_core.dic
_audit_conform_dict_name cif_core.dic
_audit_conform_dict_version 2.4
_audit_creation_date 2012-12-20
_audit_creation_method 'WinGX routine CIF_UPDATE'
_cell_angle_alpha 107.1770(10)
_cell_angle_beta 90.7680(10)
_cell_angle_gamma 92.202(2)
_cell_formula_units_Z 4
_cell_length_a 12.8510(3)
_cell_length_b 20.6590(5)
_cell_length_c 21.2810(5)
_cell_measurement_reflns_used 91569
_cell_measurement_temperature 173(2)
_cell_measurement_theta_max 27.485
_cell_measurement_theta_min 3.513
_cell_volume 5392.1(2)
_computing_cell_refinement 'HKL Scalepack (Otwinowski & Minor 1997)'
_computing_data_collection 'Collect (Bruker AXS BV, 1997-2004)'
_computing_data_reduction 'HKL Denzo and Scalepack (Otwinowski & Minor 1997)'
_computing_structure_refinement 'SHELXL-97 (Sheldrick, 1997)'
_diffrn_ambient_temperature 173(2)
_diffrn_detector_area_resol_mean 9
_diffrn_measured_fraction_theta_full 0.959
_diffrn_measured_fraction_theta_max 0.937
_diffrn_measurement_device '95mm CCD camera on \k-goniostat'
_diffrn_measurement_device_type KappaCCD
_diffrn_measurement_method CCD
_diffrn_orient_matrix_type 'by Bruker AXS Collect from scalepack cell'
_diffrn_orient_matrix_UB_11 -0.0558832
_diffrn_orient_matrix_UB_12 0.0223656
_diffrn_orient_matrix_UB_13 0.0299819
_diffrn_orient_matrix_UB_21 -0.0379657
_diffrn_orient_matrix_UB_22 -0.0449363
_diffrn_orient_matrix_UB_23 -0.0076837
_diffrn_orient_matrix_UB_31 0.0387774
_diffrn_orient_matrix_UB_32 -0.0072436
_diffrn_orient_matrix_UB_33 0.038247
_diffrn_radiation_monochromator graphite
_diffrn_radiation_type MoK\a
_diffrn_radiation_wavelength 0.71073
_diffrn_reflns_av_R_equivalents 0.164
_diffrn_reflns_av_unetI/netI 0.1271
_diffrn_reflns_limit_h_max 16
_diffrn_reflns_limit_h_min -16
_diffrn_reflns_limit_k_max 26
_diffrn_reflns_limit_k_min -26
_diffrn_reflns_limit_l_max 27
_diffrn_reflns_limit_l_min -27
_diffrn_reflns_number 59857
_diffrn_reflns_theta_full 25
_diffrn_reflns_theta_max 27.53
_diffrn_reflns_theta_min 3.93
_exptl_absorpt_coefficient_mu 0.34
_exptl_absorpt_correction_type none
_exptl_crystal_density_diffrn 1.246
_exptl_crystal_density_method 'not measured'
_exptl_crystal_F_000 2132
_exptl_crystal_size_max 0.3
_exptl_crystal_size_mid 0.25
_exptl_crystal_size_min 0.2
_refine_diff_density_max 0.675
_refine_diff_density_min -0.536
_refine_diff_density_rms 0.069
_refine_ls_extinction_method none
_refine_ls_goodness_of_fit_ref 1.471
_refine_ls_hydrogen_treatment mixed
_refine_ls_matrix_type full
_refine_ls_number_parameters 1177
_refine_ls_number_reflns 23305
_refine_ls_number_restraints 37
_refine_ls_restrained_S_all 1.471
_refine_ls_R_factor_all 0.1766
_refine_ls_R_factor_gt 0.1079
_refine_ls_shift/su_max 0.067
_refine_ls_shift/su_mean 0.001
_refine_ls_structure_factor_coef Fsqd
_refine_ls_weighting_details
; calc
[0.00000+1.00000exp(3.00(sin\q/\l)^2^)]/
[\s^2^(Fo^2^)+0.0400+15.3349*P+(0.0797P)^2^+0.0000sin\q/\l]
where P = 0.10000Fo^2^ + 0.90000Fc^2^
;
_refine_ls_weighting_scheme calc
_refine_ls_wR_factor_gt 0.2834
_refine_ls_wR_factor_ref 0.3557
_reflns_number_gt 12240
_reflns_number_total 23305
_reflns_threshold_expression >2sigma(I)
_cod_data_source_file c3cc47393g.txt
_cod_data_source_block Compound_6_h10mgd03
_cod_original_sg_symbol_H-M P-1
_cod_depositor_comments
;

2023-11-22
Z value and formula fixed to values more according to usual
chemical conventions.                 miguel
;
_cod_original_formula_sum 'C94 H132 Cl10 N2 Na6 O15'
_cod_original_formula_weight 2022.46
_cod_original_formula_units_Z 2
_cod_database_code 7110141

loop_
_symmetry_equiv_pos_as_xyz
'x, y, z'
'-x, -y, -z'

loop_
_atom_site_label
_atom_site_type_symbol
_atom_site_fract_x
_atom_site_fract_y
_atom_site_fract_z
_atom_site_U_iso_or_equiv
_atom_site_adp_type
_atom_site_occupancy
_atom_site_symmetry_multiplicity
_atom_site_calc_flag
_atom_site_refinement_flags
_atom_site_disorder_assembly
_atom_site_disorder_group
Na1A Na 0.7892(2) 0.71996(16) 0.34050(15) 0.0726(8) Uani 1 1 d . . .
Na2A Na 0.6587(2) 0.69566(15) 0.46471(12) 0.0648(7) Uani 1 1 d . . .
Na3A Na 0.5606(3) 0.76779(15) 0.36319(13) 0.0679(7) Uani 1 1 d . . .
O1A O 0.6382(5) 0.7006(2) 0.2782(2) 0.0670(13) Uani 1 1 d . . .
O2A O 0.7593(4) 0.6352(3) 0.3817(3) 0.0688(13) Uani 1 1 d . . .
O3A O 0.5115(4) 0.6841(3) 0.4058(2) 0.0667(12) Uani 1 1 d . . .
O4A O 0.7078(4) 0.7929(2) 0.4336(2) 0.0629(12) Uani 1 1 d . . .
O5A O 0.9676(6) 0.7159(4) 0.3167(5) 0.117(3) Uani 1 1 d . . .
O6A O 0.6110(7) 0.6456(4) 0.5455(4) 0.106(2) Uani 1 1 d . . .
O7A O 0.4510(7) 0.8467(5) 0.3430(5) 0.127(3) Uani 1 1 d . . .
Cl1A Cl 0.7834(4) 0.87677(14) 0.35391(11) 0.1292(13) Uani 1 1 d . . .
Cl2A Cl 0.8655(6) 1.02135(19) 0.43700(19) 0.217(3) Uani 1 1 d . . .
Cl3A Cl 0.8671(5) 1.06286(16) 0.59083(18) 0.169(2) Uani 1 1 d . . .
Cl4A Cl 0.7814(4) 0.96049(15) 0.66028(12) 0.1438(16) Uani 1 1 d . . .
Cl5A Cl 0.7018(4) 0.81643(14) 0.57626(11) 0.1439(16) Uani 1 1 d . . .
N1A N 0.5820(4) 0.5696(3) 0.3003(2) 0.0437(10) Uani 1 1 d . . .
C1A C 0.5194(5) 0.5756(4) 0.2414(3) 0.0545(14) Uani 1 1 d . . .
H1A1 H 0.4875 0.5304 0.2177 0.065 Uiso 1 1 calc R . .
H1A2 H 0.4621 0.6064 0.2574 0.065 Uiso 1 1 calc R . .
C2A C 0.6739(5) 0.5259(4) 0.2772(3) 0.0538(14) Uani 1 1 d . . .
H2A1 H 0.7186 0.5471 0.2505 0.065 Uiso 1 1 calc R . .
H2A2 H 0.6481 0.481 0.2485 0.065 Uiso 1 1 calc R . .
C3A C 0.5177(5) 0.5417(4) 0.3459(3) 0.0578(16) Uani 1 1 d . . .
H3A1 H 0.56 0.5452 0.3861 0.069 Uiso 1 1 calc R . .
H3A2 H 0.5005 0.493 0.3241 0.069 Uiso 1 1 calc R . .
C4A C 0.7430(6) 0.8519(3) 0.4674(3) 0.0572(15) Uani 1 1 d . . .
C5A C 0.7832(8) 0.9008(4) 0.4385(4) 0.074(2) Uani 1 1 d . . .
C6A C 0.8206(10) 0.9641(5) 0.4757(4) 0.100(3) Uani 1 1 d . . .
C7A C 0.8216(9) 0.9829(4) 0.5436(4) 0.091(3) Uani 1 1 d . . .
C8A C 0.7814(9) 0.9380(4) 0.5746(4) 0.086(3) Uani 1 1 d . . .
C9A C 0.7454(7) 0.8750(4) 0.5377(4) 0.072(2) Uani 1 1 d . . .
C10A C 0.5815(5) 0.6014(4) 0.1934(3) 0.0555(15) Uani 1 1 d . . .
C11A C 0.6328(6) 0.6655(4) 0.2153(3) 0.0579(16) Uani 1 1 d . . .
C12A C 0.6792(6) 0.6916(4) 0.1672(3) 0.0617(17) Uani 1 1 d . . .
C13A C 0.6776(6) 0.6511(4) 0.1013(3) 0.0642(18) Uani 1 1 d . . .
H13A H 0.7071 0.6694 0.0692 0.077 Uiso 1 1 calc R . .
C14A C 0.6347(5) 0.5855(4) 0.0811(3) 0.0583(16) Uani 1 1 d . . .
C15A C 0.5859(6) 0.5617(4) 0.1280(3) 0.0574(15) Uani 1 1 d . . .
H15A H 0.5546 0.5172 0.1153 0.069 Uiso 1 1 calc R . .
C16A C 0.7288(9) 0.7622(5) 0.1879(4) 0.087(3) Uani 1 1 d . . .
H16A H 0.6776 0.7945 0.2105 0.131 Uiso 1 1 calc R . .
H16B H 0.7526 0.774 0.149 0.131 Uiso 1 1 calc R . .
H16C H 0.7883 0.7642 0.2178 0.131 Uiso 1 1 calc R . .
C17A C 0.6427(8) 0.5423(5) 0.0109(3) 0.082(2) Uani 1 1 d . . .
H17A H 0.6192 0.4956 0.0071 0.122 Uiso 1 1 calc R . .
H17B H 0.7153 0.543 -0.0025 0.122 Uiso 1 1 calc R . .
H17C H 0.5988 0.5601 -0.0176 0.122 Uiso 1 1 calc R . .
C18A C 0.7391(5) 0.5161(4) 0.3333(3) 0.0548(15) Uani 1 1 d . . .
C19A C 0.7819(5) 0.5737(4) 0.3818(3) 0.0581(15) Uani 1 1 d . . .
C20A C 0.8493(5) 0.5614(4) 0.4304(3) 0.0572(15) Uani 1 1 d . . .
C21A C 0.8667(5) 0.4960(4) 0.4307(4) 0.0640(17) Uani 1 1 d . . .
H21A H 0.9131 0.4896 0.4633 0.077 Uiso 1 1 calc R . .
C22A C 0.8199(6) 0.4392(4) 0.3857(4) 0.0664(18) Uani 1 1 d . . .
C23A C 0.7563(6) 0.4501(4) 0.3361(4) 0.0629(17) Uani 1 1 d . . .
H23A H 0.7242 0.4123 0.3039 0.075 Uiso 1 1 calc R . .
C24A C 0.9053(7) 0.6223(5) 0.4794(4) 0.081(2) Uani 1 1 d . . .
H24A H 0.8564 0.6585 0.4952 0.121 Uiso 1 1 calc R . .
H24B H 0.9632 0.6387 0.4579 0.121 Uiso 1 1 calc R . .
H24C H 0.9324 0.6088 0.5167 0.121 Uiso 1 1 calc R . .
C25A C 0.8401(9) 0.3680(5) 0.3908(5) 0.095(3) Uani 1 1 d . . .
H25A H 0.8079 0.3338 0.3526 0.142 Uiso 1 1 calc R . .
H25B H 0.8099 0.3629 0.4312 0.142 Uiso 1 1 calc R . .
H25C H 0.9153 0.3621 0.3918 0.142 Uiso 1 1 calc R . .
C26A C 0.4176(5) 0.5779(4) 0.3656(3) 0.0589(16) Uani 1 1 d . . .
C27A C 0.4226(5) 0.6480(4) 0.3982(3) 0.0574(15) Uani 1 1 d . . .
C28A C 0.3293(6) 0.6789(4) 0.4256(3) 0.0626(17) Uani 1 1 d . . .
C29A C 0.2388(6) 0.6384(5) 0.4172(4) 0.069(2) Uani 1 1 d . . .
H29A H 0.1778 0.6586 0.4373 0.083 Uiso 1 1 calc R . .
C30A C 0.2313(6) 0.5704(5) 0.3813(4) 0.070(2) Uani 1 1 d . . .
C31A C 0.3221(6) 0.5402(4) 0.3564(4) 0.0671(18) Uani 1 1 d . . .
H31A H 0.3201 0.4933 0.3328 0.08 Uiso 1 1 calc R . .
C32A C 0.3329(8) 0.7535(5) 0.4635(5) 0.093(3) Uani 1 1 d . . .
H32A H 0.3907 0.7635 0.4959 0.139 Uiso 1 1 calc R . .
H32B H 0.2672 0.7649 0.4861 0.139 Uiso 1 1 calc R . .
H32C H 0.3433 0.7804 0.4329 0.139 Uiso 1 1 calc R . .
C33A C 0.1308(7) 0.5278(6) 0.3733(6) 0.102(3) Uani 1 1 d . . .
H33A H 0.1465 0.4797 0.3611 0.153 Uiso 1 1 calc R . .
H33B H 0.0869 0.5361 0.3387 0.153 Uiso 1 1 calc R . .
H33C H 0.0939 0.5399 0.4148 0.153 Uiso 1 1 calc R . .
C34A C 0.5111(19) 0.6541(13) 0.5646(8) 0.192(9) Uani 1 1 d . . .
H34A H 0.4826 0.6875 0.5447 0.23 Uiso 1 1 calc R . .
H34B H 0.5136 0.6757 0.6128 0.23 Uiso 1 1 calc R . .
C35A C 0.4373(15) 0.5991(17) 0.5518(12) 0.248(15) Uani 1 1 d . . .
H35A H 0.391 0.6056 0.5892 0.372 Uiso 1 1 calc R . .
H35B H 0.4735 0.5569 0.5454 0.372 Uiso 1 1 calc R . .
H35C H 0.3963 0.5968 0.512 0.372 Uiso 1 1 calc R . .
C36A C 0.6688(14) 0.6121(10) 0.5780(10) 0.161(7) Uani 1 1 d . . .
H36A H 0.7149 0.5815 0.547 0.193 Uiso 1 1 calc R . .
H36B H 0.6226 0.5843 0.5976 0.193 Uiso 1 1 calc R . .
C37A C 0.7347(15) 0.6631(10) 0.6324(8) 0.160(6) Uani 1 1 d . . .
H37A H 0.7732 0.6388 0.6577 0.24 Uiso 1 1 calc R . .
H37B H 0.6891 0.6949 0.6616 0.24 Uiso 1 1 calc R . .
H37C H 0.784 0.6882 0.6125 0.24 Uiso 1 1 calc R . .
C38A C 1.0444(13) 0.7445(17) 0.3610(10) 0.220(13) Uani 1 1 d . . .
H38A H 1.0915 0.772 0.3414 0.264 Uiso 1 1 calc R . .
H38B H 1.0854 0.7079 0.3688 0.264 Uiso 1 1 calc R . .
C39A C 1.0118(12) 0.7875(8) 0.4241(11) 0.153(6) Uani 1 1 d . . .
H39A H 1.0734 0.8075 0.4516 0.229 Uiso 1 1 calc R . .
H39B H 0.97 0.7603 0.4459 0.229 Uiso 1 1 calc R . .
H39C H 0.9701 0.8237 0.4173 0.229 Uiso 1 1 calc R . .
C40A C 1.0009(15) 0.6637(11) 0.2616(10) 0.161(7) Uani 1 1 d . . .
H40A H 1.0462 0.6844 0.2348 0.193 Uiso 1 1 calc R . .
H40B H 1.0431 0.6324 0.2775 0.193 Uiso 1 1 calc R . .
C41A C 0.9240(17) 0.6288(10) 0.2240(15) 0.28(2) Uani 1 1 d . . .
H41A H 0.9466 0.5834 0.2008 0.416 Uiso 1 1 calc R . .
H41B H 0.9034 0.6519 0.192 0.416 Uiso 1 1 calc R . .
H41C H 0.8646 0.625 0.2513 0.416 Uiso 1 1 calc R . .
C42A C 0.442(3) 0.9143(13) 0.371(2) 0.267(16) Uani 1 1 d . . .
H42A H 0.4659 0.9392 0.3403 0.32 Uiso 1 1 calc R . .
H42B H 0.3686 0.9242 0.3811 0.32 Uiso 1 1 calc R . .
C43A C 0.500(4) 0.9349(18) 0.4262(19) 0.37(3) Uani 1 1 d U . .
H43A H 0.4567 0.9342 0.4637 0.549 Uiso 1 1 calc R . .
H43B H 0.5278 0.9812 0.4321 0.549 Uiso 1 1 calc R . .
H43C H 0.5575 0.9046 0.4236 0.549 Uiso 1 1 calc R . .
C44A C 0.3724(15) 0.8244(10) 0.2930(10) 0.174(8) Uani 1 1 d . . .
H44A H 0.3884 0.8427 0.256 0.209 Uiso 1 1 calc R . .
H44B H 0.3042 0.8409 0.3106 0.209 Uiso 1 1 calc R . .
C45A C 0.3679(12) 0.7514(7) 0.2703(5) 0.132(5) Uani 1 1 d . . .
H45A H 0.3111 0.7354 0.2375 0.197 Uiso 1 1 calc R . .
H45B H 0.3555 0.7336 0.3076 0.197 Uiso 1 1 calc R . .
H45C H 0.4341 0.7355 0.2503 0.197 Uiso 1 1 calc R . .
Na1B Na 0.9016(2) 0.17318(12) 0.93339(11) 0.0524(6) Uani 1 1 d . A .
Na2B Na 0.76921(18) 0.15161(12) 1.05591(12) 0.0499(5) Uani 1 1 d . . .
Na3B Na 0.89340(18) 0.29430(12) 1.07075(12) 0.0498(5) Uani 1 1 d . A .
N1B N 0.6400(4) 0.2700(2) 0.9724(2) 0.0415(10) Uani 1 1 d . . .
O1B O 0.8612(3) 0.2833(2) 0.9639(2) 0.0494(9) Uani 1 1 d . . .
O2B O 0.7359(3) 0.1390(2) 0.9481(2) 0.0541(10) Uani 1 1 d . . .
O3B O 0.7343(3) 0.2639(2) 1.0932(2) 0.0509(9) Uani 1 1 d . . .
O4B O 0.9445(3) 0.1794(2) 1.0435(2) 0.0496(9) Uani 1 1 d . A .
O5B O 0.9877(5) 0.1199(3) 0.8330(3) 0.0807(16) Uani 1 1 d . . .
O6B O 0.7081(4) 0.0447(3) 1.0632(3) 0.0723(14) Uani 1 1 d . . .
O7B O 0.9681(6) 0.3782(4) 1.1569(3) 0.0949(19) Uani 1 1 d . . .
Cl1B Cl 1.13252(15) 0.20737(11) 0.97852(9) 0.0713(5) Uani 1 1 d . . .
Cl2B Cl 1.33743(14) 0.20746(12) 1.05812(11) 0.0801(6) Uani 1 1 d . A .
Cl3B Cl 1.32959(15) 0.18243(12) 1.19639(12) 0.0799(6) Uani 1 1 d . . .
Cl4B Cl 1.11635(16) 0.15288(12) 1.25095(10) 0.0757(5) Uani 1 1 d . A .
Cl5B Cl 0.91149(13) 0.15043(11) 1.16945(9) 0.0667(5) Uani 1 1 d . . .
C1B C 0.6598(5) 0.2805(3) 0.9064(3) 0.0488(13) Uani 1 1 d . . .
H1B1 H 0.6811 0.2373 0.8755 0.059 Uiso 1 1 calc R . .
H1B2 H 0.5941 0.2928 0.8889 0.059 Uiso 1 1 calc R . .
C2B C 0.5545(5) 0.2164(3) 0.9679(3) 0.0506(13) Uani 1 1 d . . .
H2B1 H 0.5533 0.2052 1.01 0.061 Uiso 1 1 calc R . .
H2B2 H 0.4869 0.2357 0.9623 0.061 Uiso 1 1 calc R . .
C3B C 0.6164(5) 0.3362(3) 1.0227(3) 0.0482(13) Uani 1 1 d . . .
H3B1 H 0.6784 0.3676 1.029 0.058 Uiso 1 1 calc R . .
H3B2 H 0.5587 0.357 1.0055 0.058 Uiso 1 1 calc R . .
C4B C 1.0288(5) 0.1779(3) 1.0762(3) 0.0444(12) Uani 1 1 d . . .
C5B C 1.1294(5) 0.1912(3) 1.0537(3) 0.0496(13) Uani 1 1 d . A .
C6B C 1.2204(5) 0.1915(3) 1.0899(3) 0.0541(14) Uani 1 1 d . . .
C7B C 1.2178(5) 0.1796(3) 1.1502(4) 0.0566(15) Uani 1 1 d . A .
C8B C 1.1206(5) 0.1663(3) 1.1748(3) 0.0528(14) Uani 1 1 d . . .
C9B C 1.0313(5) 0.1650(3) 1.1381(3) 0.0484(13) Uani 1 1 d . A .
C10B C 0.7426(4) 0.3349(3) 0.9094(2) 0.0425(12) Uani 1 1 d . . .
C11B C 0.8422(5) 0.3315(3) 0.9377(3) 0.0454(12) Uani 1 1 d . . .
C12B C 0.9189(5) 0.3837(3) 0.9376(3) 0.0515(14) Uani 1 1 d . . .
C13B C 0.8934(6) 0.4343(3) 0.9097(3) 0.0584(16) Uani 1 1 d . . .
H13B H 0.945 0.4687 0.9101 0.07 Uiso 1 1 calc R . .
C14B C 0.7968(6) 0.4372(3) 0.8812(3) 0.0577(16) Uani 1 1 d . . .
C15B C 0.7215(5) 0.3875(3) 0.8819(3) 0.0503(14) Uani 1 1 d . . .
H15B H 0.6542 0.389 0.8635 0.06 Uiso 1 1 calc R . .
C16B C 1.0248(6) 0.3808(4) 0.9669(4) 0.071(2) Uani 1 1 d . . .
H16D H 1.0533 0.3365 0.946 0.107 Uiso 1 1 calc R . .
H16E H 1.0192 0.3874 1.0143 0.107 Uiso 1 1 calc R . .
H16F H 1.071 0.4166 0.9597 0.107 Uiso 1 1 calc R . .
C17B C 0.7719(8) 0.4933(4) 0.8504(4) 0.080(2) Uani 1 1 d . . .
H17D H 0.8147 0.5343 0.8722 0.12 Uiso 1 1 calc R . .
H17E H 0.698 0.5032 0.8559 0.12 Uiso 1 1 calc R . .
H17F H 0.787 0.4783 0.8034 0.12 Uiso 1 1 calc R . .
C18B C 0.5644(5) 0.1517(3) 0.9128(3) 0.0519(14) Uani 1 1 d . . .
C19B C 0.6566(5) 0.1155(3) 0.9076(3) 0.0505(13) Uani 1 1 d . . .
C20B C 0.6588(7) 0.0538(4) 0.8553(4) 0.0680(19) Uani 1 1 d . . .
C21B C 0.5731(8) 0.0330(4) 0.8143(5) 0.087(3) Uani 1 1 d . . .
H21B H 0.5758 -0.0088 0.7804 0.105 Uiso 1 1 calc R . .
C22B C 0.4830(9) 0.0684(5) 0.8187(6) 0.104(3) Uani 1 1 d . . .
C23B C 0.4806(6) 0.1284(4) 0.8701(4) 0.074(2) Uani 1 1 d . . .
H23B H 0.4196 0.1538 0.8758 0.088 Uiso 1 1 calc R . .
C24B C 0.7540(8) 0.0127(4) 0.8455(5) 0.083(2) Uani 1 1 d . . .
H24D H 0.8149 0.0415 0.8423 0.125 Uiso 1 1 calc R . .
H24E H 0.7454 -0.0251 0.8049 0.125 Uiso 1 1 calc R . .
H24F H 0.764 -0.0051 0.8829 0.125 Uiso 1 1 calc R . .
C25B C 0.3876(13) 0.0425(7) 0.7738(9) 0.170(8) Uani 1 1 d U . .
H25D H 0.4028 -0.0002 0.7407 0.255 Uiso 1 1 calc R . .
H25E H 0.3697 0.0762 0.7518 0.255 Uiso 1 1 calc R . .
H25F H 0.3288 0.0348 0.8 0.255 Uiso 1 1 calc R . .
C26B C 0.5867(5) 0.3284(3) 1.0887(3) 0.0430(12) Uani 1 1 d . . .
C27B C 0.6516(5) 0.2944(3) 1.1215(3) 0.0443(12) Uani 1 1 d . . .
C28B C 0.6225(5) 0.2935(3) 1.1855(3) 0.0485(13) Uani 1 1 d . . .
C29B C 0.5307(5) 0.3217(3) 1.2113(3) 0.0510(14) Uani 1 1 d . . .
H29B H 0.5124 0.3199 1.2539 0.061 Uiso 1 1 calc R . .
C30B C 0.4643(5) 0.3523(3) 1.1785(3) 0.0492(13) Uani 1 1 d . . .
C31B C 0.4947(5) 0.3564(3) 1.1168(3) 0.0489(13) Uani 1 1 d . . .
H31B H 0.452 0.3786 1.0935 0.059 Uiso 1 1 calc R . .
C32B C 0.6922(6) 0.2592(4) 1.2227(3) 0.0648(18) Uani 1 1 d . . .
H32D H 0.7619 0.2814 1.2288 0.097 Uiso 1 1 calc R . .
H32E H 0.6969 0.2113 1.1977 0.097 Uiso 1 1 calc R . .
H32F H 0.6629 0.2626 1.2658 0.097 Uiso 1 1 calc R . .
C33B C 0.3603(6) 0.3768(4) 1.2057(4) 0.069(2) Uani 1 1 d . . .
H33D H 0.3096 0.3704 1.1694 0.104 Uiso 1 1 calc R . .
H33E H 0.3677 0.425 1.2304 0.104 Uiso 1 1 calc R . .
H33F H 0.3362 0.3509 1.235 0.104 Uiso 1 1 calc R . .
C34B C 1.034(2) 0.0481(18) 0.8301(18) 0.149(13) Uani 0.58(3) 1 d PU A 1
H34C H 1.0417 0.0436 0.875 0.178 Uiso 0.58(3) 1 calc PR A 1
H34D H 0.9874 0.0105 0.8036 0.178 Uiso 0.58(3) 1 calc PR A 1
C35B C 1.122(4) 0.046(3) 0.804(3) 0.22(2) Uani 0.58(3) 1 d PU A 1
H35D H 1.1731 0.0287 0.8288 0.331 Uiso 0.58(3) 1 calc PR A 1
H35E H 1.1454 0.0922 0.8042 0.331 Uiso 0.58(3) 1 calc PR A 1
H35F H 1.1171 0.0168 0.7584 0.331 Uiso 0.58(3) 1 calc PR A 1
C34D C 1.0827(16) 0.0858(9) 0.8200(8) 0.053(6) Uani 0.42(3) 1 d P A 2
H34E H 1.1191 0.0881 0.8619 0.064 Uiso 0.42(3) 1 calc PR A 2
H34F H 1.1286 0.1082 0.7948 0.064 Uiso 0.42(3) 1 calc PR A 2
C35D C 1.0589(18) 0.0107(10) 0.7797(15) 0.082(9) Uani 0.42(3) 1 d P A 2
H35G H 1.1236 -0.01 0.7616 0.124 Uiso 0.42(3) 1 calc PR A 2
H35H H 1.0094 0.0087 0.7436 0.124 Uiso 0.42(3) 1 calc PR A 2
H35I H 1.0286 -0.014 0.8084 0.124 Uiso 0.42(3) 1 calc PR A 2
C36B C 0.9591(10) 0.1367(7) 0.7753(5) 0.109(4) Uani 1 1 d . A .
H36C H 0.9407 0.0948 0.7392 0.131 Uiso 1 1 calc R . .
H36D H 1.0185 0.1606 0.7612 0.131 Uiso 1 1 calc R . .
C37B C 0.8699(11) 0.1802(7) 0.7887(5) 0.123(5) Uani 1 1 d . . .
H37D H 0.8429 0.1857 0.7473 0.185 Uiso 1 1 calc R A .
H37E H 0.8918 0.2247 0.8187 0.185 Uiso 1 1 calc R . .
H37F H 0.8152 0.1594 0.809 0.185 Uiso 1 1 calc R . .
C38B C 0.7563(10) -0.0155(5) 1.0275(8) 0.126(5) Uani 1 1 d . . .
H38C H 0.722 -0.0337 0.9835 0.151 Uiso 1 1 calc R . .
H38D H 0.7473 -0.0501 1.0509 0.151 Uiso 1 1 calc R . .
C39B C 0.8670(10) -0.0025(5) 1.0200(8) 0.125(5) Uani 1 1 d . . .
H39D H 0.9018 -0.0456 1.0063 0.188 Uiso 1 1 calc R . .
H39E H 0.8974 0.0258 1.0621 0.188 Uiso 1 1 calc R . .
H39F H 0.8761 0.0211 0.9866 0.188 Uiso 1 1 calc R . .
C40B C 0.6012(9) 0.0355(7) 1.0699(10) 0.144(6) Uani 1 1 d . . .
H40C H 0.5686 0.0155 1.0256 0.173 Uiso 1 1 calc R . .
H40D H 0.5897 0.0025 1.0949 0.173 Uiso 1 1 calc R . .
C41B C 0.5510(9) 0.0946(7) 1.1015(9) 0.139(6) Uani 1 1 d . . .
H41D H 0.4764 0.0838 1.1038 0.209 Uiso 1 1 calc R . .
H41E H 0.5606 0.1275 1.0767 0.209 Uiso 1 1 calc R . .
H41F H 0.5806 0.1139 1.1461 0.209 Uiso 1 1 calc R . .
C42B C 1.0585(9) 0.3596(7) 1.1981(6) 0.108(3) Uani 1 1 d . . .
H42C H 1.097 0.3218 1.1695 0.13 Uiso 1 1 calc R . .
H42D H 1.1079 0.3992 1.2147 0.13 Uiso 1 1 calc R . .
C43B C 1.0184(12) 0.3406(8) 1.2509(9) 0.146(6) Uani 1 1 d . . .
H43D H 1.0749 0.3257 1.274 0.22 Uiso 1 1 calc R . .
H43E H 0.966 0.3034 1.2346 0.22 Uiso 1 1 calc R . .
H43F H 0.9861 0.3794 1.2813 0.22 Uiso 1 1 calc R . .
C44B C 0.9269(9) 0.4398(9) 1.1788(5) 0.126(5) Uani 1 1 d . . .
H44C H 0.9826 0.4755 1.1834 0.151 Uiso 1 1 calc R . .
H44D H 0.8974 0.4453 1.2228 0.151 Uiso 1 1 calc R . .
C45B C 0.8409(8) 0.4483(5) 1.1312(6) 0.104(4) Uani 1 1 d . . .
H45D H 0.8136 0.4937 1.1477 0.157 Uiso 1 1 calc R . .
H45E H 0.7845 0.4141 1.128 0.157 Uiso 1 1 calc R . .
H45F H 0.8699 0.4425 1.0876 0.157 Uiso 1 1 calc R . .
O1C O 0.787(2) 0.1646(9) 0.3738(8) 0.264(11) Uani 1 1 d D . .
C1C C 0.705(3) 0.1368(14) 0.3349(11) 0.235(16) Uani 1 1 d . . .
H1C1 H 0.7169 0.0876 0.3202 0.282 Uiso 1 1 calc R . .
H1C2 H 0.7132 0.1524 0.2955 0.282 Uiso 1 1 calc R . .
C2C C 0.596(4) 0.1405(17) 0.3474(17) 0.35(3) Uani 1 1 d U . .
H2C1 H 0.557 0.1098 0.3099 0.521 Uiso 1 1 calc R . .
H2C2 H 0.5752 0.1871 0.3538 0.521 Uiso 1 1 calc R . .
H2C3 H 0.5818 0.1273 0.3871 0.521 Uiso 1 1 calc R . .
C3C C 0.889(2) 0.1645(14) 0.3619(11) 0.194(10) Uani 1 1 d D . .
H3C1 H 0.8951 0.1826 0.3239 0.233 Uiso 1 1 calc R . .
H3C2 H 0.904 0.1159 0.3451 0.233 Uiso 1 1 calc R . .
C4C C 0.977(2) 0.1956(13) 0.4053(10) 0.33(2) Uani 1 1 d U . .
H4C1 H 1.041 0.1897 0.38 0.493 Uiso 1 1 calc R . .
H4C2 H 0.9833 0.1739 0.4404 0.493 Uiso 1 1 calc R . .
H4C3 H 0.9666 0.2441 0.4249 0.493 Uiso 1 1 calc R . .
H1A H 0.6038 0.6103 0.3276 0.018(11) Uiso 1 1 d R . .
H1B H 0.6903 0.2531 0.9858 0.015(10) Uiso 1 1 d R . .

loop_
_atom_site_aniso_label
_atom_site_aniso_U_11
_atom_site_aniso_U_22
_atom_site_aniso_U_33
_atom_site_aniso_U_23
_atom_site_aniso_U_13
_atom_site_aniso_U_12
Na1A 0.0707(18) 0.0674(17) 0.0699(17) 0.0070(14) 0.0121(14) -0.0131(14)
Na2A 0.0841(19) 0.0647(16) 0.0445(13) 0.0170(12) -0.0091(12) -0.0120(14)
Na3A 0.0849(19) 0.0652(17) 0.0479(14) 0.0083(12) -0.0094(13) 0.0056(14)
O1A 0.102(4) 0.056(3) 0.038(2) 0.0085(19) 0.007(2) -0.010(3)
O2A 0.071(3) 0.060(3) 0.073(3) 0.016(2) -0.005(2) 0.002(2)
O3A 0.064(3) 0.069(3) 0.059(3) 0.008(2) 0.010(2) -0.006(2)
O4A 0.082(3) 0.054(3) 0.047(2) 0.008(2) -0.006(2) -0.011(2)
O5A 0.081(4) 0.100(5) 0.177(8) 0.050(6) 0.023(5) -0.014(4)
O6A 0.118(6) 0.128(6) 0.099(5) 0.074(5) 0.020(4) 0.012(5)
O7A 0.116(6) 0.103(6) 0.162(8) 0.040(6) -0.031(6) 0.021(5)
Cl1A 0.249(4) 0.0866(16) 0.0512(11) 0.0243(11) 0.0012(16) -0.030(2)
Cl2A 0.447(9) 0.093(2) 0.105(2) 0.0358(19) 0.025(4) -0.101(4)
Cl3A 0.297(6) 0.0791(18) 0.106(2) 0.0004(16) -0.019(3) -0.078(3)
Cl4A 0.280(5) 0.0901(17) 0.0495(11) 0.0109(11) -0.0357(18) -0.041(2)
Cl5A 0.290(5) 0.0810(16) 0.0536(11) 0.0173(11) 0.0124(18) -0.060(2)
N1A 0.044(2) 0.055(3) 0.034(2) 0.015(2) -0.0002(18) 0.000(2)
C1A 0.055(3) 0.066(4) 0.044(3) 0.021(3) -0.004(3) -0.004(3)
C2A 0.054(3) 0.065(4) 0.044(3) 0.018(3) 0.010(3) 0.007(3)
C3A 0.059(4) 0.067(4) 0.055(3) 0.030(3) 0.012(3) -0.001(3)
C4A 0.076(4) 0.047(3) 0.048(3) 0.014(3) -0.004(3) -0.005(3)
C5A 0.119(7) 0.052(4) 0.053(4) 0.020(3) -0.006(4) -0.006(4)
C6A 0.168(10) 0.068(5) 0.067(5) 0.029(4) -0.011(6) -0.032(6)
C7A 0.142(9) 0.055(4) 0.067(5) 0.010(4) -0.015(5) -0.024(5)
C8A 0.143(8) 0.064(5) 0.048(4) 0.015(3) -0.018(4) -0.009(5)
C9A 0.100(6) 0.064(4) 0.049(4) 0.013(3) -0.005(4) -0.012(4)
C10A 0.066(4) 0.063(4) 0.040(3) 0.018(3) 0.008(3) 0.007(3)
C11A 0.077(4) 0.058(4) 0.037(3) 0.012(3) 0.004(3) -0.007(3)
C12A 0.082(5) 0.060(4) 0.044(3) 0.018(3) 0.007(3) -0.009(3)
C13A 0.077(5) 0.078(5) 0.045(3) 0.030(3) 0.009(3) 0.000(4)
C14A 0.063(4) 0.074(4) 0.035(3) 0.012(3) 0.006(3) 0.004(3)
C15A 0.068(4) 0.062(4) 0.040(3) 0.014(3) -0.006(3) -0.003(3)
C16A 0.123(7) 0.082(6) 0.060(4) 0.030(4) 0.009(5) -0.029(5)
C17A 0.106(6) 0.099(6) 0.037(3) 0.014(4) 0.011(4) 0.011(5)
C18A 0.049(3) 0.068(4) 0.051(3) 0.024(3) 0.003(3) 0.007(3)
C19A 0.058(4) 0.064(4) 0.053(3) 0.018(3) 0.004(3) 0.003(3)
C20A 0.044(3) 0.075(4) 0.047(3) 0.011(3) -0.001(3) -0.002(3)
C21A 0.054(4) 0.080(5) 0.063(4) 0.028(4) -0.006(3) 0.007(3)
C22A 0.061(4) 0.070(5) 0.070(4) 0.024(4) -0.011(3) 0.008(3)
C23A 0.062(4) 0.066(4) 0.062(4) 0.022(3) -0.010(3) 0.000(3)
C24A 0.076(5) 0.084(6) 0.074(5) 0.012(4) -0.021(4) -0.003(4)
C25A 0.106(7) 0.082(6) 0.106(7) 0.042(5) -0.025(6) 0.019(5)
C26A 0.054(3) 0.076(5) 0.049(3) 0.023(3) 0.011(3) -0.003(3)
C27A 0.051(3) 0.074(4) 0.043(3) 0.011(3) 0.007(3) 0.001(3)
C28A 0.058(4) 0.081(5) 0.046(3) 0.013(3) 0.008(3) 0.012(3)
C29A 0.052(4) 0.101(6) 0.054(4) 0.021(4) 0.016(3) 0.010(4)
C30A 0.050(4) 0.095(6) 0.064(4) 0.021(4) 0.015(3) 0.003(4)
C31A 0.065(4) 0.075(5) 0.063(4) 0.022(4) 0.015(3) 0.001(4)
C32A 0.087(6) 0.105(7) 0.074(5) 0.005(5) 0.014(5) 0.014(5)
C33A 0.055(5) 0.121(8) 0.125(8) 0.028(7) 0.026(5) -0.006(5)
C34A 0.22(2) 0.29(3) 0.116(11) 0.137(16) 0.027(13) 0.03(2)
C35A 0.137(14) 0.45(4) 0.26(3) 0.28(3) 0.003(15) -0.05(2)
C36A 0.143(13) 0.202(18) 0.178(16) 0.124(15) -0.004(12) -0.022(12)
C37A 0.190(16) 0.208(18) 0.110(10) 0.094(12) -0.010(10) -0.017(14)
C38A 0.103(11) 0.46(4) 0.151(15) 0.17(2) 0.009(11) 0.082(18)
C39A 0.113(10) 0.116(10) 0.24(2) 0.077(12) -0.029(12) -0.043(8)
C40A 0.158(15) 0.167(16) 0.184(17) 0.081(14) 0.082(14) 0.074(13)
C41A 0.176(18) 0.142(15) 0.39(4) -0.12(2) 0.18(2) -0.056(13)
C42A 0.30(4) 0.133(19) 0.37(5) 0.07(2) -0.05(3) 0.06(2)
C43A 0.46(6) 0.25(3) 0.27(4) -0.12(3) -0.08(3) 0.13(4)
C44A 0.162(14) 0.172(17) 0.202(18) 0.084(15) -0.093(13) -0.019(12)
C45A 0.188(13) 0.131(10) 0.063(5) 0.002(6) -0.034(7) 0.080(10)
Na1B 0.0617(14) 0.0507(13) 0.0461(12) 0.0159(10) 0.0066(10) 0.0063(11)
Na2B 0.0515(13) 0.0478(12) 0.0559(13) 0.0234(10) 0.0070(10) 0.0031(10)
Na3B 0.0498(12) 0.0488(13) 0.0537(13) 0.0196(10) 0.0016(10) 0.0030(10)
N1B 0.047(2) 0.041(2) 0.039(2) 0.0157(19) 0.0046(19) 0.004(2)
O1B 0.055(2) 0.045(2) 0.055(2) 0.0254(19) 0.0019(18) 0.0034(18)
O2B 0.058(2) 0.051(2) 0.052(2) 0.0138(19) 0.0007(19) -0.0012(19)
O3B 0.048(2) 0.053(2) 0.052(2) 0.0154(19) 0.0103(18) 0.0069(18)
O4B 0.051(2) 0.057(2) 0.049(2) 0.0270(19) 0.0038(18) 0.0047(18)
O5B 0.089(4) 0.097(4) 0.053(3) 0.014(3) 0.006(3) 0.032(3)
O6B 0.081(3) 0.057(3) 0.085(4) 0.031(3) 0.004(3) -0.007(3)
O7B 0.106(5) 0.095(5) 0.076(4) 0.018(4) -0.020(3) -0.031(4)
Cl1B 0.0671(10) 0.0963(14) 0.0632(10) 0.0425(10) 0.0147(8) 0.0012(9)
Cl2B 0.0519(9) 0.0979(15) 0.0917(14) 0.0311(12) 0.0164(9) -0.0113(9)
Cl3B 0.0575(10) 0.0936(14) 0.0905(14) 0.0316(12) -0.0149(9) -0.0020(9)
Cl4B 0.0740(11) 0.1026(15) 0.0653(10) 0.0470(11) -0.0021(9) 0.0099(10)
Cl5B 0.0509(8) 0.0983(13) 0.0681(10) 0.0504(10) 0.0115(7) 0.0068(8)
C1B 0.059(3) 0.055(3) 0.037(3) 0.020(2) 0.002(2) -0.003(3)
C2B 0.045(3) 0.056(3) 0.052(3) 0.019(3) -0.001(2) -0.009(3)
C3B 0.062(3) 0.041(3) 0.044(3) 0.014(2) 0.012(3) 0.007(3)
C4B 0.050(3) 0.041(3) 0.045(3) 0.017(2) 0.005(2) 0.006(2)
C5B 0.057(3) 0.042(3) 0.053(3) 0.019(3) 0.012(3) 0.003(3)
C6B 0.052(3) 0.048(3) 0.061(4) 0.015(3) 0.008(3) -0.001(3)
C7B 0.049(3) 0.047(3) 0.073(4) 0.017(3) 0.007(3) 0.001(3)
C8B 0.054(3) 0.057(4) 0.054(3) 0.026(3) 0.004(3) 0.010(3)
C9B 0.046(3) 0.044(3) 0.059(3) 0.020(3) 0.012(3) 0.004(2)
C10B 0.052(3) 0.045(3) 0.034(2) 0.017(2) 0.003(2) 0.000(2)
C11B 0.055(3) 0.044(3) 0.040(3) 0.016(2) 0.010(2) 0.001(2)
C12B 0.054(3) 0.048(3) 0.055(3) 0.019(3) 0.010(3) -0.002(3)
C13B 0.069(4) 0.052(4) 0.061(4) 0.028(3) 0.016(3) -0.002(3)
C14B 0.074(4) 0.053(4) 0.057(4) 0.032(3) 0.016(3) 0.012(3)
C15B 0.062(4) 0.055(3) 0.041(3) 0.023(3) 0.008(3) 0.011(3)
C16B 0.057(4) 0.072(5) 0.093(5) 0.041(4) -0.002(4) -0.014(3)
C17B 0.102(6) 0.075(5) 0.085(5) 0.055(5) 0.018(5) 0.014(5)
C18B 0.058(4) 0.045(3) 0.050(3) 0.012(3) -0.003(3) -0.012(3)
C19B 0.061(4) 0.041(3) 0.050(3) 0.017(2) 0.001(3) -0.009(3)
C20B 0.084(5) 0.054(4) 0.064(4) 0.014(3) 0.006(4) -0.012(4)
C21B 0.112(7) 0.050(4) 0.081(5) -0.008(4) -0.006(5) -0.017(4)
C22B 0.096(7) 0.060(5) 0.133(9) -0.002(5) -0.042(6) -0.012(5)
C23B 0.068(4) 0.056(4) 0.092(6) 0.015(4) -0.023(4) -0.009(3)
C24B 0.110(7) 0.055(4) 0.076(5) 0.006(4) 0.012(5) 0.010(4)
C25B 0.162(13) 0.111(10) 0.178(14) -0.044(9) -0.103(11) -0.004(9)
C26B 0.052(3) 0.035(3) 0.042(3) 0.012(2) 0.005(2) 0.000(2)
C27B 0.050(3) 0.037(3) 0.045(3) 0.010(2) 0.007(2) 0.003(2)
C28B 0.055(3) 0.046(3) 0.045(3) 0.014(2) 0.003(2) 0.006(3)
C29B 0.062(4) 0.053(3) 0.040(3) 0.015(3) 0.013(3) 0.008(3)
C30B 0.053(3) 0.045(3) 0.049(3) 0.012(2) 0.010(3) 0.002(3)
C31B 0.055(3) 0.041(3) 0.054(3) 0.019(3) 0.010(3) 0.008(2)
C32B 0.071(4) 0.078(5) 0.050(3) 0.025(3) 0.004(3) 0.016(4)
C33B 0.072(4) 0.071(5) 0.076(5) 0.036(4) 0.031(4) 0.023(4)
C34B 0.117(19) 0.15(3) 0.18(3) 0.05(2) 0.041(17) 0.063(18)
C35B 0.25(5) 0.21(5) 0.24(5) 0.11(4) 0.12(4) 0.02(4)
C34D 0.064(11) 0.045(10) 0.048(8) 0.009(7) 0.019(7) 0.007(7)
C35D 0.062(12) 0.042(11) 0.13(2) 0.004(11) 0.002(12) 0.001(8)
C36B 0.118(8) 0.148(10) 0.060(5) 0.026(6) 0.010(5) 0.026(8)
C37B 0.150(10) 0.170(12) 0.069(6) 0.056(7) 0.012(6) 0.077(9)
C38B 0.124(10) 0.056(5) 0.188(14) 0.024(7) 0.019(9) -0.010(6)
C39B 0.126(10) 0.063(6) 0.179(13) 0.020(7) 0.041(9) 0.021(6)
C40B 0.069(6) 0.120(10) 0.246(19) 0.061(11) 0.004(9) -0.014(7)
C41B 0.077(7) 0.114(10) 0.230(17) 0.052(10) 0.048(9) 0.016(7)
C42B 0.091(7) 0.132(10) 0.090(7) 0.022(7) -0.014(6) -0.019(7)
C43B 0.127(11) 0.130(11) 0.202(17) 0.084(12) -0.042(11) -0.029(9)
C44B 0.087(7) 0.184(14) 0.073(6) -0.008(7) 0.011(5) -0.050(8)
C45B 0.075(6) 0.082(6) 0.124(8) -0.019(6) 0.025(6) -0.007(5)
O1C 0.38(3) 0.216(16) 0.140(12) -0.037(11) 0.113(17) -0.061(18)
C1C 0.39(5) 0.18(2) 0.125(16) 0.038(15) -0.09(2) -0.10(3)
C2C 0.45(5) 0.23(3) 0.26(3) -0.09(2) 0.19(4) -0.08(3)
C3C 0.25(3) 0.23(2) 0.123(15) 0.066(16) 0.015(17) 0.08(2)
C4C 0.42(5) 0.40(5) 0.114(15) 0.02(2) 0.02(2) -0.18(4)

loop_
_atom_type_symbol
_atom_type_description
_atom_type_scat_dispersion_real
_atom_type_scat_dispersion_imag
_atom_type_scat_source
C C 0.0033 0.0016 'International Tables Vol C Tables 4.2.6.8 and 6.1.1.4'
H H 0 0 'International Tables Vol C Tables 4.2.6.8 and 6.1.1.4'
O O 0.0106 0.006 'International Tables Vol C Tables 4.2.6.8 and 6.1.1.4'
Na Na 0.0362 0.0249 'International Tables Vol C Tables 4.2.6.8 and 6.1.1.4'
Cl Cl 0.1484 0.1585 'International Tables Vol C Tables 4.2.6.8 and 6.1.1.4'
N N 0.0061 0.0033 'International Tables Vol C Tables 4.2.6.8 and 6.1.1.4'

loop_
_geom_angle_atom_site_label_1
_geom_angle_atom_site_label_2
_geom_angle_atom_site_label_3
_geom_angle
O2A Na1A O1A 94.7(2)
O2A Na1A O5A 104.4(3)
O1A Na1A O5A 134.5(3)
O2A Na1A O4A 88.8(2)
O1A Na1A O4A 92.6(2)
O5A Na1A O4A 128.0(3)
O2A Na1A Na3A 92.75(18)
O1A Na1A Na3A 44.72(14)
O5A Na1A Na3A 162.5(2)
O4A Na1A Na3A 47.84(14)
O2A Na1A Cl1A 149.93(19)
O1A Na1A Cl1A 89.84(18)
O5A Na1A Cl1A 93.0(2)
O4A Na1A Cl1A 61.24(14)
Na3A Na1A Cl1A 70.02(12)
O2A Na1A Na2A 43.74(16)
O1A Na1A Na2A 89.68(15)
O5A Na1A Na2A 132.1(3)
O4A Na1A Na2A 45.63(13)
Na3A Na1A Na2A 60.26(9)
Cl1A Na1A Na2A 106.75(11)
O3A Na2A O2A 97.0(2)
O3A Na2A O6A 101.8(3)
O2A Na2A O6A 117.5(3)
O3A Na2A O4A 90.0(2)
O2A Na2A O4A 87.5(2)
O6A Na2A O4A 150.2(3)
O3A Na2A Cl5A 120.3(2)
O2A Na2A Cl5A 132.8(2)
O6A Na2A Cl5A 84.0(2)
O4A Na2A Cl5A 66.50(14)
O3A Na2A C19A 101.9(2)
O2A Na2A C19A 21.98(18)
O6A Na2A C19A 95.6(3)
O4A Na2A C19A 108.8(2)
Cl5A Na2A C19A 137.1(2)
O3A Na2A Na3A 44.06(15)
O2A Na2A Na3A 88.61(16)
O6A Na2A Na3A 141.6(3)
O4A Na2A Na3A 46.30(14)
Cl5A Na2A Na3A 98.63(12)
C19A Na2A Na3A 107.10(15)
O3A Na2A Na1A 89.73(16)
O2A Na2A Na1A 41.69(15)
O6A Na2A Na1A 158.1(3)
O4A Na2A Na1A 46.32(14)
Cl5A Na2A Na1A 106.28(11)
C19A Na2A Na1A 63.57(15)
Na3A Na2A Na1A 57.33(9)
O1A Na3A O3A 94.8(2)
O1A Na3A O7A 117.4(3)
O3A Na3A O7A 125.2(3)
O1A Na3A O4A 96.0(2)
O3A Na3A O4A 89.7(2)
O7A Na3A O4A 125.6(3)
O1A Na3A Na1A 46.92(17)
O3A Na3A Na1A 93.52(17)
O7A Na3A Na1A 141.0(3)
O4A Na3A Na1A 49.13(14)
O1A Na3A Na2A 92.94(17)
O3A Na3A Na2A 43.33(15)
O7A Na3A Na2A 149.5(3)
O4A Na3A Na2A 46.80(14)
Na1A Na3A Na2A 62.41(10)
C11A O1A Na3A 147.7(5)
C11A O1A Na1A 123.5(5)
Na3A O1A Na1A 88.36(19)
C19A O2A Na1A 147.6(5)
C19A O2A Na2A 117.3(4)
Na1A O2A Na2A 94.6(2)
C27A O3A Na2A 137.5(5)
C27A O3A Na3A 129.7(5)
Na2A O3A Na3A 92.6(2)
C4A O4A Na3A 126.7(5)
C4A O4A Na2A 131.4(4)
Na3A O4A Na2A 86.90(19)
C4A O4A Na1A 125.5(4)
Na3A O4A Na1A 83.03(18)
Na2A O4A Na1A 88.05(19)
C38A O5A C40A 113.9(15)
C38A O5A Na1A 124.1(10)
C40A O5A Na1A 118.7(10)
C36A O6A C34A 115.1(11)
C36A O6A Na2A 129.9(9)
C34A O6A Na2A 114.9(8)
C42A O7A C44A 107.9(18)
C42A O7A Na3A 133.1(16)
C44A O7A Na3A 119.0(10)
C5A Cl1A Na1A 93.8(3)
C9A Cl5A Na2A 101.9(3)
C3A N1A C2A 110.0(5)
C3A N1A C1A 112.9(5)
C2A N1A C1A 109.8(4)
C3A N1A H1A 100.9
C2A N1A H1A 110.3
C1A N1A H1A 112.6
C10A C1A N1A 114.6(5)
C10A C1A H1A1 108.6
N1A C1A H1A1 108.6
C10A C1A H1A2 108.6
N1A C1A H1A2 108.6
H1A1 C1A H1A2 107.6
N1A C2A C18A 113.0(5)
N1A C2A H2A1 109
C18A C2A H2A1 109
N1A C2A H2A2 109
C18A C2A H2A2 109
H2A1 C2A H2A2 107.8
N1A C3A C26A 113.5(5)
N1A C3A H3A1 108.9
C26A C3A H3A1 108.9
N1A C3A H3A2 108.9
C26A C3A H3A2 108.9
H3A1 C3A H3A2 107.7
O4A C4A C5A 122.9(6)
O4A C4A C9A 123.6(6)
C5A C4A C9A 113.5(6)
C6A C5A C4A 122.1(7)
C6A C5A Cl1A 121.6(6)
C4A C5A Cl1A 116.3(6)
C5A C6A C7A 121.5(8)
C5A C6A Cl2A 119.4(7)
C7A C6A Cl2A 119.2(7)
C8A C7A C6A 119.1(8)
C8A C7A Cl3A 119.1(7)
C6A C7A Cl3A 121.7(7)
C9A C8A C7A 119.4(7)
C9A C8A Cl4A 120.5(6)
C7A C8A Cl4A 120.0(7)
C8A C9A C4A 124.4(7)
C8A C9A Cl5A 119.8(6)
C4A C9A Cl5A 115.8(6)
C15A C10A C11A 121.1(6)
C15A C10A C1A 119.7(6)
C11A C10A C1A 119.2(5)
O1A C11A C10A 121.7(5)
O1A C11A C12A 120.8(6)
C10A C11A C12A 117.5(6)
C13A C12A C11A 119.2(6)
C13A C12A C16A 121.5(6)
C11A C12A C16A 119.3(6)
C14A C13A C12A 122.7(6)
C14A C13A H13A 118.6
C12A C13A H13A 118.6
C15A C14A C13A 117.4(6)
C15A C14A C17A 122.1(7)
C13A C14A C17A 120.6(6)
C14A C15A C10A 121.7(7)
C14A C15A H15A 119.1
C10A C15A H15A 119.1
C12A C16A H16A 109.5
C12A C16A H16B 109.5
H16A C16A H16B 109.5
C12A C16A H16C 109.5
H16A C16A H16C 109.5
H16B C16A H16C 109.5
C14A C17A H17A 109.5
C14A C17A H17B 109.5
H17A C17A H17B 109.5
C14A C17A H17C 109.5
H17A C17A H17C 109.5
H17B C17A H17C 109.5
C23A C18A C19A 121.2(6)
C23A C18A C2A 119.7(6)
C19A C18A C2A 119.0(6)
O2A C19A C18A 121.0(6)
O2A C19A C20A 122.5(7)
C18A C19A C20A 116.6(6)
C18A C19A Na2A 126.0(5)
C20A C19A Na2A 102.0(4)
C21A C20A C19A 120.6(6)
C21A C20A C24A 121.3(7)
C19A C20A C24A 118.0(7)
C20A C21A C22A 123.1(7)
C20A C21A H21A 118.4
C22A C21A H21A 118.4
C21A C22A C23A 117.1(7)
C21A C22A C25A 120.1(7)
C23A C22A C25A 122.8(8)
C22A C23A C18A 121.1(7)
C22A C23A H23A 119.4
C18A C23A H23A 119.4
C20A C24A H24A 109.5
C20A C24A H24B 109.5
H24A C24A H24B 109.5
C20A C24A H24C 109.5
H24A C24A H24C 109.5
H24B C24A H24C 109.5
C22A C25A H25A 109.5
C22A C25A H25B 109.5
H25A C25A H25B 109.5
C22A C25A H25C 109.5
H25A C25A H25C 109.5
H25B C25A H25C 109.5
C27A C26A C31A 121.0(6)
C27A C26A C3A 119.2(6)
C31A C26A C3A 119.6(7)
O3A C27A C26A 121.4(6)
O3A C27A C28A 120.5(7)
C26A C27A C28A 118.1(6)
C29A C28A C27A 118.1(7)
C29A C28A C32A 122.5(7)
C27A C28A C32A 119.4(7)
C28A C29A C30A 124.4(6)
C28A C29A H29A 117.8
C30A C29A H29A 117.8
C31A C30A C29A 117.4(7)
C31A C30A C33A 119.6(8)
C29A C30A C33A 122.8(7)
C30A C31A C26A 120.9(8)
C30A C31A H31A 119.6
C26A C31A H31A 119.6
C28A C32A H32A 109.5
C28A C32A H32B 109.5
H32A C32A H32B 109.5
C28A C32A H32C 109.5
H32A C32A H32C 109.5
H32B C32A H32C 109.5
C30A C33A H33A 109.5
C30A C33A H33B 109.5
H33A C33A H33B 109.5
C30A C33A H33C 109.5
H33A C33A H33C 109.5
H33B C33A H33C 109.5
O6A C34A C35A 122(2)
O6A C34A H34A 106.9
C35A C34A H34A 106.9
O6A C34A H34B 106.9
C35A C34A H34B 106.9
H34A C34A H34B 106.7
C34A C35A H35A 109.5
C34A C35A H35B 109.5
H35A C35A H35B 109.5
C34A C35A H35C 109.5
H35A C35A H35C 109.5
H35B C35A H35C 109.5
O6A C36A C37A 109.7(16)
O6A C36A H36A 109.7
C37A C36A H36A 109.7
O6A C36A H36B 109.7
C37A C36A H36B 109.7
H36A C36A H36B 108.2
C36A C37A H37A 109.5
C36A C37A H37B 109.5
H37A C37A H37B 109.5
C36A C37A H37C 109.5
H37A C37A H37C 109.5
H37B C37A H37C 109.5
O5A C38A C39A 116.1(14)
O5A C38A H38A 108.3
C39A C38A H38A 108.3
O5A C38A H38B 108.3
C39A C38A H38B 108.3
H38A C38A H38B 107.4
C38A C39A H39A 109.5
C38A C39A H39B 109.5
H39A C39A H39B 109.5
C38A C39A H39C 109.5
H39A C39A H39C 109.5
H39B C39A H39C 109.5
C41A C40A O5A 113.7(14)
C41A C40A H40A 108.8
O5A C40A H40A 108.8
C41A C40A H40B 108.8
O5A C40A H40B 108.8
H40A C40A H40B 107.7
C40A C41A H41A 109.5
C40A C41A H41B 109.5
H41A C41A H41B 109.5
C40A C41A H41C 109.5
H41A C41A H41C 109.5
H41B C41A H41C 109.5
C43A C42A O7A 110(3)
C43A C42A H42A 109.7
O7A C42A H42A 109.7
C43A C42A H42B 109.7
O7A C42A H42B 109.7
H42A C42A H42B 108.2
C42A C43A H43A 109.5
C42A C43A H43B 109.5
H43A C43A H43B 109.5
C42A C43A H43C 109.5
H43A C43A H43C 109.5
H43B C43A H43C 109.5
O7A C44A C45A 108.9(12)
O7A C44A H44A 109.9
C45A C44A H44A 109.9
O7A C44A H44B 109.9
C45A C44A H44B 109.9
H44A C44A H44B 108.3
C44A C45A H45A 109.5
C44A C45A H45B 109.5
H45A C45A H45B 109.5
C44A C45A H45C 109.5
H45A C45A H45C 109.5
H45B C45A H45C 109.5
O1B Na1B O2B 91.99(18)
O1B Na1B O4B 91.10(17)
O2B Na1B O4B 89.61(17)
O1B Na1B O5B 123.2(2)
O2B Na1B O5B 119.8(2)
O4B Na1B O5B 130.6(2)
O1B Na1B Cl1B 92.91(14)
O2B Na1B Cl1B 152.28(15)
O4B Na1B Cl1B 63.04(12)
O5B Na1B Cl1B 79.34(17)
O1B Na1B Na3B 43.81(12)
O2B Na1B Na3B 89.71(14)
O4B Na1B Na3B 47.34(12)
O5B Na1B Na3B 150.0(2)
Cl1B Na1B Na3B 75.33(8)
O1B Na1B Na2B 89.43(13)
O2B Na1B Na2B 43.93(13)
O4B Na1B Na2B 45.82(12)
O5B Na1B Na2B 146.53(19)
Cl1B Na1B Na2B 108.85(9)
Na3B Na1B Na2B 59.46(7)
O2B Na2B O3B 96.38(18)
O2B Na2B O4B 90.43(17)
O3B Na2B O4B 90.62(17)
O2B Na2B O6B 100.7(2)
O3B Na2B O6B 141.0(2)
O4B Na2B O6B 123.8(2)
O2B Na2B Cl5B 152.57(15)
O3B Na2B Cl5B 96.48(15)
O4B Na2B Cl5B 65.32(12)
O6B Na2B Cl5B 84.02(16)
O2B Na2B Na3B 90.31(14)
O3B Na2B Na3B 43.34(12)
O4B Na2B Na3B 47.67(12)
O6B Na2B Na3B 166.54(18)
Cl5B Na2B Na3B 82.66(8)
O2B Na2B Na1B 44.15(13)
O3B Na2B Na1B 92.26(13)
O4B Na2B Na1B 46.41(11)
O6B Na2B Na1B 124.04(17)
Cl5B Na2B Na1B 111.18(9)
Na3B Na2B Na1B 60.00(7)
O3B Na3B O1B 96.61(18)
O3B Na3B O7B 111.7(2)
O1B Na3B O7B 134.4(2)
O3B Na3B O4B 91.02(17)
O1B Na3B O4B 90.62(16)
O7B Na3B O4B 122.4(3)
O3B Na3B C4B 105.36(17)
O1B Na3B C4B 107.06(17)
O7B Na3B C4B 99.2(3)
O4B Na3B C4B 23.62(16)
O3B Na3B Na2B 45.04(12)
O1B Na3B Na2B 90.48(14)
O7B Na3B Na2B 134.8(2)
O4B Na3B Na2B 46.36(12)
C4B Na3B Na2B 64.68(13)
O3B Na3B Na1B 94.04(14)
O1B Na3B Na1B 44.02(12)
O7B Na3B Na1B 153.2(2)
O4B Na3B Na1B 46.64(11)
C4B Na3B Na1B 65.42(13)
Na2B Na3B Na1B 60.54(7)
C1B N1B C2B 111.6(5)
C1B N1B C3B 110.7(4)
C2B N1B C3B 111.4(4)
C1B N1B H1B 111.8
C2B N1B H1B 101.5
C3B N1B H1B 109.4
C11B O1B Na3B 127.3(4)
C11B O1B Na1B 139.8(4)
Na3B O1B Na1B 92.17(16)
C19B O2B Na2B 134.9(4)
C19B O2B Na1B 132.9(4)
Na2B O2B Na1B 91.91(18)
C27B O3B Na3B 137.1(4)
C27B O3B Na2B 131.1(4)
Na3B O3B Na2B 91.62(16)
C4B O4B Na2B 133.7(3)
C4B O4B Na1B 135.6(3)
Na2B O4B Na1B 87.78(17)
C4B O4B Na3B 108.3(4)
Na2B O4B Na3B 85.97(16)
Na1B O4B Na3B 86.03(15)
C36B O5B C34D 106.9(9)
C36B O5B C34B 122.1(14)
C36B O5B Na1B 118.6(5)
C34D O5B Na1B 132.5(8)
C34B O5B Na1B 114.2(13)
C40B O6B C38B 113.4(9)
C40B O6B Na2B 117.2(7)
C38B O6B Na2B 120.6(6)
C44B O7B C42B 119.2(9)
C44B O7B Na3B 121.6(7)
C42B O7B Na3B 118.4(7)
C5B Cl1B Na1B 99.9(2)
C9B Cl5B Na2B 100.2(2)
C10B C1B N1B 113.1(5)
C10B C1B H1B1 109
N1B C1B H1B1 109
C10B C1B H1B2 109
N1B C1B H1B2 109
H1B1 C1B H1B2 107.8
C18B C2B N1B 115.0(5)
C18B C2B H2B1 108.5
N1B C2B H2B1 108.5
C18B C2B H2B2 108.5
N1B C2B H2B2 108.5
H2B1 C2B H2B2 107.5
C26B C3B N1B 113.6(4)
C26B C3B H3B1 108.9
N1B C3B H3B1 108.9
C26B C3B H3B2 108.9
N1B C3B H3B2 108.9
H3B1 C3B H3B2 107.7
O4B C4B C9B 123.9(5)
O4B C4B C5B 122.4(5)
C9B C4B C5B 113.7(5)
O4B C4B Na3B 48.1(3)
C9B C4B Na3B 114.4(4)
C5B C4B Na3B 107.3(4)
C6B C5B C4B 122.5(5)
C6B C5B Cl1B 121.2(5)
C4B C5B Cl1B 116.3(5)
C7B C6B C5B 121.2(6)
C7B C6B Cl2B 120.1(5)
C5B C6B Cl2B 118.7(5)
C6B C7B C8B 118.8(6)
C6B C7B Cl3B 121.5(5)
C8B C7B Cl3B 119.8(5)
C9B C8B C7B 119.6(6)
C9B C8B Cl4B 121.4(5)
C7B C8B Cl4B 119.1(5)
C8B C9B C4B 124.3(5)
C8B C9B Cl5B 119.4(5)
C4B C9B Cl5B 116.3(5)
C15B C10B C11B 120.7(5)
C15B C10B C1B 119.5(5)
C11B C10B C1B 119.8(5)
O1B C11B C10B 120.6(5)
O1B C11B C12B 122.0(6)
C10B C11B C12B 117.4(5)
C13B C12B C11B 119.2(6)
C13B C12B C16B 122.5(6)
C11B C12B C16B 118.2(6)
C14B C13B C12B 123.5(6)
C14B C13B H13B 118.3
C12B C13B H13B 118.3
C13B C14B C15B 117.8(5)
C13B C14B C17B 122.0(7)
C15B C14B C17B 120.3(7)
C14B C15B C10B 121.4(6)
C14B C15B H15B 119.3
C10B C15B H15B 119.3
C12B C16B H16D 109.5
C12B C16B H16E 109.5
H16D C16B H16E 109.5
C12B C16B H16F 109.5
H16D C16B H16F 109.5
H16E C16B H16F 109.5
C14B C17B H17D 109.5
C14B C17B H17E 109.5
H17D C17B H17E 109.5
C14B C17B H17F 109.5
H17D C17B H17F 109.5
H17E C17B H17F 109.5
C23B C18B C19B 121.9(6)
C23B C18B C2B 118.2(6)
C19B C18B C2B 119.8(6)
O2B C19B C18B 121.0(6)
O2B C19B C20B 122.5(6)
C18B C19B C20B 116.5(6)
C21B C20B C19B 119.1(8)
C21B C20B C24B 120.8(8)
C19B C20B C24B 120.1(7)
C20B C21B C22B 124.7(8)
C20B C21B H21B 117.6
C22B C21B H21B 117.6
C21B C22B C23B 116.1(8)
C21B C22B C25B 123.4(10)
C23B C22B C25B 120.4(10)
C18B C23B C22B 121.6(8)
C18B C23B H23B 119.2
C22B C23B H23B 119.2
C20B C24B H24D 109.5
C20B C24B H24E 109.5
H24D C24B H24E 109.5
C20B C24B H24F 109.5
H24D C24B H24F 109.5
H24E C24B H24F 109.5
C22B C25B H25D 109.5
C22B C25B H25E 109.5
H25D C25B H25E 109.5
C22B C25B H25F 109.5
H25D C25B H25F 109.5
H25E C25B H25F 109.5
C31B C26B C27B 120.9(5)
C31B C26B C3B 118.7(5)
C27B C26B C3B 120.4(5)
O3B C27B C26B 121.1(5)
O3B C27B C28B 121.7(5)
C26B C27B C28B 117.2(5)
C29B C28B C27B 119.8(5)
C29B C28B C32B 121.8(5)
C27B C28B C32B 118.4(5)
C30B C29B C28B 123.5(5)
C30B C29B H29B 118.2
C28B C29B H29B 118.2
C29B C30B C31B 117.1(5)
C29B C30B C33B 121.8(5)
C31B C30B C33B 120.9(6)
C26B C31B C30B 121.3(6)
C26B C31B H31B 119.3
C30B C31B H31B 119.3
C28B C32B H32D 109.5
C28B C32B H32E 109.5
H32D C32B H32E 109.5
C28B C32B H32F 109.5
H32D C32B H32F 109.5
H32E C32B H32F 109.5
C30B C33B H33D 109.5
C30B C33B H33E 109.5
H33D C33B H33E 109.5
C30B C33B H33F 109.5
H33D C33B H33F 109.5
H33E C33B H33F 109.5
C35B C34B O5B 107(4)
C35B C34B H34C 110.3
O5B C34B H34C 110.3
C35B C34B H34D 110.3
O5B C34B H34D 110.3
H34C C34B H34D 108.6
C34B C35B H35D 109.5
C34B C35B H35E 109.5
H35D C35B H35E 109.5
C34B C35B H35F 109.5
H35D C35B H35F 109.5
H35E C35B H35F 109.5
O5B C34D C35D 109.3(16)
O5B C34D H34E 109.8
C35D C34D H34E 109.8
O5B C34D H34F 109.8
C35D C34D H34F 109.8
H34E C34D H34F 108.3
C34D C35D H35G 109.5
C34D C35D H35H 109.5
H35G C35D H35H 109.5
C34D C35D H35I 109.5
H35G C35D H35I 109.5
H35H C35D H35I 109.5
O5B C36B C37B 109.4(8)
O5B C36B H36C 109.8
C37B C36B H36C 109.8
O5B C36B H36D 109.8
C37B C36B H36D 109.8
H36C C36B H36D 108.2
C36B C37B H37D 109.5
C36B C37B H37E 109.5
H37D C37B H37E 109.5
C36B C37B H37F 109.5
H37D C37B H37F 109.5
H37E C37B H37F 109.5
O6B C38B C39B 111.1(9)
O6B C38B H38C 109.4
C39B C38B H38C 109.4
O6B C38B H38D 109.4
C39B C38B H38D 109.4
H38C C38B H38D 108
C38B C39B H39D 109.5
C38B C39B H39E 109.5
H39D C39B H39E 109.5
C38B C39B H39F 109.5
H39D C39B H39F 109.5
H39E C39B H39F 109.5
C41B C40B O6B 114.6(11)
C41B C40B H40C 108.6
O6B C40B H40C 108.6
C41B C40B H40D 108.6
O6B C40B H40D 108.6
H40C C40B H40D 107.6
C40B C41B H41D 109.5
C40B C41B H41E 109.5
H41D C41B H41E 109.5
C40B C41B H41F 109.5
H41D C41B H41F 109.5
H41E C41B H41F 109.5
C43B C42B O7B 110.4(10)
C43B C42B H42C 109.6
O7B C42B H42C 109.6
C43B C42B H42D 109.6
O7B C42B H42D 109.6
H42C C42B H42D 108.1
C42B C43B H43D 109.5
C42B C43B H43E 109.5
H43D C43B H43E 109.5
C42B C43B H43F 109.5
H43D C43B H43F 109.5
H43E C43B H43F 109.5
O7B C44B C45B 111.1(9)
O7B C44B H44C 109.4
C45B C44B H44C 109.4
O7B C44B H44D 109.4
C45B C44B H44D 109.4
H44C C44B H44D 108
C44B C45B H45D 109.5
C44B C45B H45E 109.5
H45D C45B H45E 109.5
C44B C45B H45F 109.5
H45D C45B H45F 109.5
H45E C45B H45F 109.5
C3C O1C C1C 131(2)
O1C C1C C2C 131(3)
O1C C1C H1C1 104.6
C2C C1C H1C1 104.6
O1C C1C H1C2 104.6
C2C C1C H1C2 104.6
H1C1 C1C H1C2 105.7
C1C C2C H2C1 109.5
C1C C2C H2C2 109.5
H2C1 C2C H2C2 109.5
C1C C2C H2C3 109.5
H2C1 C2C H2C3 109.5
H2C2 C2C H2C3 109.5
O1C C3C C4C 130(2)
O1C C3C H3C1 104.7
C4C C3C H3C1 104.7
O1C C3C H3C2 104.7
C4C C3C H3C2 104.7
H3C1 C3C H3C2 105.7
C3C C4C H4C1 109.5
C3C C4C H4C2 109.5
H4C1 C4C H4C2 109.5
C3C C4C H4C3 109.5
H4C1 C4C H4C3 109.5
H4C2 C4C H4C3 109.5

loop_
_geom_bond_atom_site_label_1
_geom_bond_atom_site_label_2
_geom_bond_distance
Na1A O2A 2.202(6)
Na1A O1A 2.290(7)
Na1A O5A 2.354(8)
Na1A O4A 2.388(6)
Na1A Na3A 3.134(4)
Na1A Cl1A 3.171(4)
Na1A Na2A 3.300(4)
Na2A O3A 2.221(6)
Na2A O2A 2.289(6)
Na2A O6A 2.329(7)
Na2A O4A 2.360(5)
Na2A Cl5A 2.920(4)
Na2A C19A 3.118(8)
Na2A Na3A 3.233(4)
Na3A O1A 2.206(5)
Na3A O3A 2.250(6)
Na3A O7A 2.323(8)
Na3A O4A 2.341(6)
O1A C11A 1.320(7)
O2A C19A 1.313(9)
O3A C27A 1.322(8)
O4A C4A 1.282(8)
O5A C38A 1.35(2)
O5A C40A 1.422(19)
O6A C36A 1.349(17)
O6A C34A 1.35(2)
O7A C42A 1.36(3)
O7A C44A 1.418(17)
Cl1A C5A 1.720(8)
Cl2A C6A 1.716(9)
Cl3A C7A 1.734(9)
Cl4A C8A 1.743(8)
Cl5A C9A 1.731(8)
N1A C3A 1.508(7)
N1A C2A 1.513(8)
N1A C1A 1.518(7)
N1A H1A 0.8999
C1A C10A 1.508(8)
C1A H1A1 0.99
C1A H1A2 0.99
C2A C18A 1.517(9)
C2A H2A1 0.99
C2A H2A2 0.99
C3A C26A 1.515(9)
C3A H3A1 0.99
C3A H3A2 0.99
C4A C5A 1.415(10)
C4A C9A 1.428(9)
C5A C6A 1.379(12)
C6A C7A 1.380(12)
C7A C8A 1.378(12)
C8A C9A 1.366(11)
C10A C15A 1.393(9)
C10A C11A 1.402(10)
C11A C12A 1.418(8)
C12A C13A 1.405(10)
C12A C16A 1.507(11)
C13A C14A 1.384(11)
C13A H13A 0.95
C14A C15A 1.383(9)
C14A C17A 1.504(9)
C15A H15A 0.95
C16A H16A 0.98
C16A H16B 0.98
C16A H16C 0.98
C17A H17A 0.98
C17A H17B 0.98
C17A H17C 0.98
C18A C23A 1.409(10)
C18A C19A 1.411(10)
C19A C20A 1.427(10)
C20A C21A 1.379(11)
C20A C24A 1.524(11)
C21A C22A 1.387(11)
C21A H21A 0.95
C22A C23A 1.400(10)
C22A C25A 1.538(12)
C23A H23A 0.95
C24A H24A 0.98
C24A H24B 0.98
C24A H24C 0.98
C25A H25A 0.98
C25A H25B 0.98
C25A H25C 0.98
C26A C27A 1.406(10)
C26A C31A 1.407(10)
C27A C28A 1.429(9)
C28A C29A 1.382(11)
C28A C32A 1.512(13)
C29A C30A 1.386(12)
C29A H29A 0.95
C30A C31A 1.382(10)
C30A C33A 1.514(12)
C31A H31A 0.95
C32A H32A 0.98
C32A H32B 0.98
C32A H32C 0.98
C33A H33A 0.98
C33A H33B 0.98
C33A H33C 0.98
C34A C35A 1.41(3)
C34A H34A 0.99
C34A H34B 0.99
C35A H35A 0.98
C35A H35B 0.98
C35A H35C 0.98
C36A C37A 1.53(2)
C36A H36A 0.99
C36A H36B 0.99
C37A H37A 0.98
C37A H37B 0.98
C37A H37C 0.98
C38A C39A 1.45(3)
C38A H38A 0.99
C38A H38B 0.99
C39A H39A 0.98
C39A H39B 0.98
C39A H39C 0.98
C40A C41A 1.31(3)
C40A H40A 0.99
C40A H40B 0.99
C41A H41A 0.98
C41A H41B 0.98
C41A H41C 0.98
C42A C43A 1.32(4)
C42A H42A 0.99
C42A H42B 0.99
C43A H43A 0.98
C43A H43B 0.98
C43A H43C 0.98
C44A C45A 1.44(2)
C44A H44A 0.99
C44A H44B 0.99
C45A H45A 0.98
C45A H45B 0.98
C45A H45C 0.98
Na1B O1B 2.256(5)
Na1B O2B 2.274(5)
Na1B O4B 2.364(5)
Na1B O5B 2.401(6)
Na1B Cl1B 3.096(3)
Na1B Na3B 3.244(3)
Na1B Na2B 3.262(3)
Na2B O2B 2.264(5)
Na2B O3B 2.284(5)
Na2B O4B 2.341(5)
Na2B O6B 2.364(5)
Na2B Cl5B 3.017(3)
Na2B Na3B 3.227(3)
Na3B O3B 2.215(5)
Na3B O1B 2.247(5)
Na3B O7B 2.288(7)
Na3B O4B 2.391(5)
Na3B C4B 3.050(6)
N1B C1B 1.506(6)
N1B C2B 1.511(7)
N1B C3B 1.513(7)
N1B H1B 0.8319
O1B C11B 1.309(7)
O2B C19B 1.306(8)
O3B C27B 1.317(7)
O4B C4B 1.287(7)
O5B C36B 1.421(11)
O5B C34D 1.422(19)
O5B C34B 1.60(3)
O6B C40B 1.395(12)
O6B C38B 1.422(12)
O7B C44B 1.351(17)
O7B C42B 1.571(14)
Cl1B C5B 1.730(6)
Cl2B C6B 1.717(6)
Cl3B C7B 1.719(7)
Cl4B C8B 1.724(6)
Cl5B C9B 1.736(6)
C1B C10B 1.505(8)
C1B H1B1 0.99
C1B H1B2 0.99
C2B C18B 1.506(9)
C2B H2B1 0.99
C2B H2B2 0.99
C3B C26B 1.511(7)
C3B H3B1 0.99
C3B H3B2 0.99
C4B C9B 1.420(8)
C4B C5B 1.429(8)
C5B C6B 1.389(10)
C6B C7B 1.378(10)
C7B C8B 1.409(9)
C8B C9B 1.375(9)
C10B C15B 1.410(8)
C10B C11B 1.421(8)
C11B C12B 1.432(8)
C12B C13B 1.394(9)
C12B C16B 1.500(10)
C13B C14B 1.385(10)
C13B H13B 0.95
C14B C15B 1.386(10)
C14B C17B 1.533(9)
C15B H15B 0.95
C16B H16D 0.98
C16B H16E 0.98
C16B H16F 0.98
C17B H17D 0.98
C17B H17E 0.98
C17B H17F 0.98
C18B C23B 1.375(10)
C18B C19B 1.413(9)
C19B C20B 1.427(10)
C20B C21B 1.369(13)
C20B C24B 1.497(12)
C21B C22B 1.383(14)
C21B H21B 0.95
C22B C23B 1.391(13)
C22B C25B 1.523(14)
C23B H23B 0.95
C24B H24D 0.98
C24B H24E 0.98
C24B H24F 0.98
C25B H25D 0.98
C25B H25E 0.98
C25B H25F 0.98
C26B C31B 1.398(8)
C26B C27B 1.413(8)
C27B C28B 1.423(8)
C28B C29B 1.384(8)
C28B C32B 1.515(9)
C29B C30B 1.377(9)
C29B H29B 0.95
C30B C31B 1.401(8)
C30B C33B 1.509(9)
C31B H31B 0.95
C32B H32D 0.98
C32B H32E 0.98
C32B H32F 0.98
C33B H33D 0.98
C33B H33E 0.98
C33B H33F 0.98
C34B C35B 1.27(5)
C34B H34C 0.99
C34B H34D 0.99
C35B H35D 0.98
C35B H35E 0.98
C35B H35F 0.98
C34D C35D 1.55(3)
C34D H34E 0.99
C34D H34F 0.99
C35D H35G 0.98
C35D H35H 0.98
C35D H35I 0.98
C36B C37B 1.463(15)
C36B H36C 0.99
C36B H36D 0.99
C37B H37D 0.98
C37B H37E 0.98
C37B H37F 0.98
C38B C39B 1.457(17)
C38B H38C 0.99
C38B H38D 0.99
C39B H39D 0.98
C39B H39E 0.98
C39B H39F 0.98
C40B C41B 1.394(18)
C40B H40C 0.99
C40B H40D 0.99
C41B H41D 0.98
C41B H41E 0.98
C41B H41F 0.98
C42B C43B 1.396(18)
C42B H42C 0.99
C42B H42D 0.99
C43B H43D 0.98
C43B H43E 0.98
C43B H43F 0.98
C44B C45B 1.539(18)
C44B H44C 0.99
C44B H44D 0.99
C45B H45D 0.98
C45B H45E 0.98
C45B H45F 0.98
O1C C3C 1.327(17)
O1C C1C 1.34(3)
C1C C2C 1.42(4)
C1C H1C1 0.99
C1C H1C2 0.99
C2C H2C1 0.98
C2C H2C2 0.98
C2C H2C3 0.98
C3C C4C 1.46(3)
C3C H3C1 0.99
C3C H3C2 0.99
C4C H4C1 0.98
C4C H4C2 0.98
C4C H4C3 0.98
